data_4517794
loop_
_publ_author_name
'Yang, Zhiwen'
'Zhan, Yingying'
'Qiu, Zhipeng'
'Zeng, Jiajie'
'Guo, Jingjing'
'Hu, Sheng'
'Zhao, Zujin'
'Li, Xianwei'
'Ji, Shaomin'
'Huo, Yanping'
'Su, Shi-Jian'

_publ_section_title
;
 Stimuli-Responsive Aggregation-Induced Delayed Fluorescence Emitters
 Featuring the Asymmetric D-A Structure with a Novel Diarylketone Acceptor
 Toward Efficient OLEDs with Negligible Efficiency Roll-Off.
;
_journal_name_full 'ACS applied materials &amp; interfaces'
_journal_paper_doi 10.1021/acsami.0c07612
_journal_year 2020
_chemical_formula_moiety 'C35 H27 N3 O'
_chemical_formula_sum 'C35 H27 N3 O'
_chemical_formula_weight 505.59
_space_group_crystal_system monoclinic
_space_group_IT_number 14
_space_group_name_Hall '-P 2ybc'
_space_group_name_H-M_alt 'P 1 21/c 1'
_atom_sites_solution_hydrogens geom
_atom_sites_solution_primary direct
_audit_creation_date 2019-06-13
_audit_creation_method
;
Olex2 1.2
(compiled 2018.05.29 svn.r3508 for OlexSys, GUI svn.r5506)
;
_cell_angle_alpha 90
_cell_angle_beta 103.531(10)
_cell_angle_gamma 90
_cell_formula_units_Z 4
_cell_length_a 9.7565(11)
_cell_length_b 23.074(3)
_cell_length_c 11.8555(11)
_cell_measurement_reflns_used 2619
_cell_measurement_temperature 100.01(10)
_cell_measurement_theta_max 26.6620
_cell_measurement_theta_min 2.4850
_cell_volume 2594.8(5)
_computing_cell_refinement 'CrysAlisPro 1.171.38.43f (Rigaku OD, 2015)'
_computing_data_collection 'CrysAlisPro 1.171.38.43f (Rigaku OD, 2015)'
_computing_data_reduction 'CrysAlisPro 1.171.38.43f (Rigaku OD, 2015)'
_computing_molecular_graphics 'Olex2 (Dolomanov et al., 2009)'
_computing_publication_material 'Olex2 (Dolomanov et al., 2009)'
_computing_structure_refinement 'ShelXL (Sheldrick, 2015)'
_computing_structure_solution 'ShelXS (Sheldrick, 2008)'
_diffrn_ambient_environment N~2~
_diffrn_ambient_temperature 100.01(10)
_diffrn_detector 'CCD plate'
_diffrn_detector_area_resol_mean 5.2684
_diffrn_detector_type AtlasS2
_diffrn_measured_fraction_theta_full 1.000
_diffrn_measured_fraction_theta_max 1.000
_diffrn_measurement_details
;
List of Runs (angles in degrees, time in seconds):

  # Type    Start    End  Width  t~exp~   \w     \q     \k     \f   Frames
--------------------------------------------------------------------------
  1  \w    -20.00  29.00   1.00    9.00    --  -11.59 -99.00   0.00   49
  2  \w    -53.00  39.00   1.00    9.00    --  -11.59  19.00-180.00   92
  3  \w    -37.00  17.00   1.00    9.00    --   11.74 -37.00-180.00   54
;
_diffrn_measurement_device 'four-circle diffractometer'
_diffrn_measurement_device_type 'SuperNova, Dual, Cu at zero, AtlasS2'
_diffrn_measurement_method '\w scans'
_diffrn_orient_matrix_type 'CrysAlisPro convention (1999,Acta A55,543-557)'
_diffrn_orient_matrix_UB_11 -0.0539121000
_diffrn_orient_matrix_UB_12 -0.0208380000
_diffrn_orient_matrix_UB_13 -0.0191393000
_diffrn_orient_matrix_UB_21 -0.0478909000
_diffrn_orient_matrix_UB_22 0.0225141000
_diffrn_orient_matrix_UB_23 -0.0230498000
_diffrn_orient_matrix_UB_31 0.0197264000
_diffrn_orient_matrix_UB_32 -0.0022099000
_diffrn_orient_matrix_UB_33 -0.0537272000
_diffrn_radiation_monochromator mirror
_diffrn_radiation_probe x-ray
_diffrn_radiation_type MoK\a
_diffrn_radiation_wavelength 0.71073
_diffrn_reflns_av_R_equivalents 0.0484
_diffrn_reflns_av_unetI/netI 0.0739
_diffrn_reflns_Laue_measured_fraction_full 1.000
_diffrn_reflns_Laue_measured_fraction_max 1.000
_diffrn_reflns_limit_h_max 11
_diffrn_reflns_limit_h_min -10
_diffrn_reflns_limit_k_max 27
_diffrn_reflns_limit_k_min -18
_diffrn_reflns_limit_l_max 14
_diffrn_reflns_limit_l_min -13
_diffrn_reflns_number 11296
_diffrn_reflns_point_group_measured_fraction_full 1.000
_diffrn_reflns_point_group_measured_fraction_max 1.000
_diffrn_reflns_theta_full 25.000
_diffrn_reflns_theta_max 25.000
_diffrn_reflns_theta_min 1.975
_diffrn_source 'micro-focus sealed X-ray tube'
_diffrn_source_type 'SuperNova (Mo) X-ray Source'
_exptl_absorpt_coefficient_mu 0.079
_exptl_absorpt_correction_T_max 1.00000
_exptl_absorpt_correction_T_min 0.92517
_exptl_absorpt_correction_type multi-scan
_exptl_absorpt_process_details
;
CrysAlisPro 1.171.38.43f (Rigaku Oxford Diffraction, 2015)
Empirical absorption correction using spherical harmonics,
 implemented in SCALE3 ABSPACK scaling algorithm.
;
_exptl_crystal_colour yellow
_exptl_crystal_colour_primary yellow
_exptl_crystal_density_diffrn 1.294
_exptl_crystal_description block
_exptl_crystal_F_000 1064
_exptl_crystal_size_max 0.12
_exptl_crystal_size_mid 0.11
_exptl_crystal_size_min 0.1
_refine_diff_density_max 0.322
_refine_diff_density_min -0.274
_refine_diff_density_rms 0.055
_refine_ls_extinction_method none
_refine_ls_goodness_of_fit_ref 1.071
_refine_ls_hydrogen_treatment constr
_refine_ls_matrix_type full
_refine_ls_number_parameters 354
_refine_ls_number_reflns 4560
_refine_ls_number_restraints 0
_refine_ls_restrained_S_all 1.071
_refine_ls_R_factor_all 0.0843
_refine_ls_R_factor_gt 0.0566
_refine_ls_shift/su_max 0.000
_refine_ls_shift/su_mean 0.000
_refine_ls_structure_factor_coef Fsqd
_refine_ls_weighting_details 'w=1/[\s^2^(Fo^2^)+(0.0429P)^2^+0.3095P] where P=(Fo^2^+2Fc^2^)/3'
_refine_ls_weighting_scheme calc
_refine_ls_wR_factor_gt 0.1103
_refine_ls_wR_factor_ref 0.1226
_reflns_Friedel_coverage 0.000
_reflns_number_gt 3365
_reflns_number_total 4560
_reflns_threshold_expression 'I > 2\s(I)'
_cod_data_source_file am0c07612_si_004.cif
_cod_data_source_block yading0612
_cod_database_code 4517794
_shelx_shelxl_version_number 2018/3
_shelx_space_group_comment
;
The symmetry employed for this shelxl refinement is uniquely defined
by the following loop, which should always be used as a source of
symmetry information in preference to the above space-group names.
They are only intended as comments.
;
_reflns_odcompleteness_completeness 99.95
_reflns_odcompleteness_iscentric 1
_reflns_odcompleteness_theta 26.32
_olex2_refinement_description
;
1. Fixed Uiso
 At 1.2 times of:
  All C(H) groups
 At 1.5 times of:
  All C(H,H,H) groups
2.a Aromatic/amide H refined with riding coordinates:
 C9(H9), C13(H13), C22(H22), C16(H16), C25(H25), C17(H17), C23(H23), C4(H4),
 C10(H10), C11(H11), C7(H7), C12(H12), C24(H24), C5(H5), C30(H30), C6(H6),
 C33(H33), C31(H31), C20(H20), C32(H32), C19(H19)
2.b Idealised Me refined as rotating group:
 C35(H35A,H35B,H35C), C34(H34A,H34B,H34C)
;
_olex2_submission_special_instructions 'No special instructions were received'
_oxdiff_exptl_absorpt_empirical_details
;
Empirical correction (ABSPACK) includes:
- Absorption correction using spherical harmonics
- Frame scaling
;
_oxdiff_exptl_absorpt_empirical_full_max 1.176
_oxdiff_exptl_absorpt_empirical_full_min 0.854

loop_
_space_group_symop_operation_xyz
'x, y, z'
'-x, y+1/2, -z+1/2'
'-x, -y, -z'
'x, -y-1/2, z-1/2'

loop_
_atom_site_label
_atom_site_type_symbol
_atom_site_fract_x
_atom_site_fract_y
_atom_site_fract_z
_atom_site_U_iso_or_equiv
_atom_site_adp_type
_atom_site_occupancy
_atom_site_site_symmetry_order
_atom_site_calc_flag
_atom_site_refinement_flags_posn
_atom_site_refinement_flags_adp
_atom_site_refinement_flags_occupancy
_atom_site_disorder_assembly
_atom_site_disorder_group
O1 O 0.49085(16) 0.42208(7) 0.72320(12) 0.0222(4) Uani 1 1 d . . . . .
N1 N 0.77670(18) 0.49487(8) 1.01488(14) 0.0155(4) Uani 1 1 d . . . . .
N2 N 0.71307(18) 0.53953(9) 0.84131(15) 0.0173(5) Uani 1 1 d . . . . .
N3 N 0.12845(19) 0.63253(9) 0.46918(14) 0.0191(5) Uani 1 1 d . . . . .
C8 C 0.6207(2) 0.40773(10) 0.99209(17) 0.0143(5) Uani 1 1 d . . . . .
C26 C 0.0360(2) 0.69841(10) 0.30848(17) 0.0156(5) Uani 1 1 d . . . . .
C3 C 0.8018(2) 0.54125(10) 0.94577(18) 0.0157(5) Uani 1 1 d . . . . .
C9 C 0.4779(2) 0.39647(11) 0.97828(17) 0.0174(5) Uani 1 1 d . . . . .
H9 H 0.411678 0.423407 0.941120 0.021 Uiso 1 1 calc R . . . .
C21 C 0.1443(2) 0.66238(10) 0.36978(17) 0.0152(5) Uani 1 1 d . . . . .
C29 C 0.0022(2) 0.63541(11) 0.50717(17) 0.0175(5) Uani 1 1 d . . . . .
C2 C 0.6313(2) 0.49104(10) 0.84327(17) 0.0154(5) Uani 1 1 d . . . . .
C13 C 0.7182(2) 0.36654(11) 1.04772(17) 0.0175(5) Uani 1 1 d . . . . .
H13 H 0.814063 0.373687 1.057697 0.021 Uiso 1 1 calc R . . . .
C1 C 0.6691(2) 0.46188(10) 0.94829(17) 0.0143(5) Uani 1 1 d . . . . .
C22 C 0.2689(2) 0.65627(10) 0.33162(18) 0.0187(5) Uani 1 1 d . . . . .
H22 H 0.340851 0.632843 0.373020 0.022 Uiso 1 1 calc R . . . .
C15 C 0.4314(2) 0.51878(10) 0.66594(17) 0.0163(5) Uani 1 1 d . . . . .
C14 C 0.5179(2) 0.47363(11) 0.74165(17) 0.0161(5) Uani 1 1 d . . . . .
C16 C 0.4277(2) 0.57694(11) 0.69800(18) 0.0180(5) Uani 1 1 d . . . . .
H16 H 0.490038 0.590408 0.764562 0.022 Uiso 1 1 calc R . . . .
C25 C 0.0590(2) 0.72737(10) 0.21033(17) 0.0176(5) Uani 1 1 d . . . . .
H25 H -0.010643 0.752129 0.169924 0.021 Uiso 1 1 calc R . . . .
C27 C -0.1020(2) 0.70805(11) 0.34523(17) 0.0177(5) Uani 1 1 d . . . . .
C28 C -0.1090(2) 0.67102(10) 0.45071(17) 0.0167(5) Uani 1 1 d . . . . .
C17 C 0.3309(2) 0.61479(11) 0.63062(17) 0.0192(5) Uani 1 1 d . . . . .
H17 H 0.328378 0.653404 0.652505 0.023 Uiso 1 1 calc R . . . .
C23 C 0.2864(2) 0.68466(11) 0.23298(18) 0.0203(6) Uani 1 1 d . . . . .
H23 H 0.369070 0.679655 0.207937 0.024 Uiso 1 1 calc R . . . .
C4 C 0.9081(2) 0.58086(11) 0.99359(18) 0.0188(5) Uani 1 1 d . . . . .
H4 H 0.930181 0.610572 0.947853 0.023 Uiso 1 1 calc R . . . .
C10 C 0.4336(2) 0.34510(11) 1.01977(18) 0.0208(6) Uani 1 1 d . . . . .
H10 H 0.337754 0.337944 1.010478 0.025 Uiso 1 1 calc R . . . .
C11 C 0.5307(2) 0.30470(11) 1.07459(18) 0.0223(6) Uani 1 1 d . . . . .
H11 H 0.500300 0.270491 1.102369 0.027 Uiso 1 1 calc R . . . .
C7 C 0.8455(2) 0.49146(11) 1.13059(18) 0.0211(6) Uani 1 1 d . . . . .
H7 H 0.823384 0.462049 1.176948 0.025 Uiso 1 1 calc R . . . .
C12 C 0.6739(2) 0.31509(11) 1.08833(18) 0.0205(6) Uani 1 1 d . . . . .
H12 H 0.739626 0.287747 1.124516 0.025 Uiso 1 1 calc R . . . .
C24 C 0.1809(2) 0.72054(11) 0.17142(18) 0.0203(6) Uani 1 1 d . . . . .
H24 H 0.192132 0.739661 0.105102 0.024 Uiso 1 1 calc R . . . .
C18 C 0.2388(2) 0.59505(11) 0.53144(18) 0.0180(5) Uani 1 1 d . . . . .
C5 C 0.9796(2) 0.57624(11) 1.10655(19) 0.0224(6) Uani 1 1 d . . . . .
H5 H 1.050541 0.602518 1.138009 0.027 Uiso 1 1 calc R . . . .
C30 C -0.0126(2) 0.60242(11) 0.60310(18) 0.0230(6) Uani 1 1 d . . . . .
H30 H 0.060812 0.578422 0.640091 0.028 Uiso 1 1 calc R . . . .
C6 C 0.9446(2) 0.53086(11) 1.17587(19) 0.0240(6) Uani 1 1 d . . . . .
H6 H 0.991042 0.528380 1.253736 0.029 Uiso 1 1 calc R . . . .
C33 C -0.2302(2) 0.67243(11) 0.49417(19) 0.0236(6) Uani 1 1 d . . . . .
H33 H -0.304951 0.695891 0.457540 0.028 Uiso 1 1 calc R . . . .
C31 C -0.1342(3) 0.60495(12) 0.64356(19) 0.0268(6) Uani 1 1 d . . . . .
H31 H -0.142128 0.582782 0.707235 0.032 Uiso 1 1 calc R . . . .
C35 C -0.1125(3) 0.77241(11) 0.37642(19) 0.0242(6) Uani 1 1 d . . . . .
H35A H -0.035273 0.782277 0.439963 0.036 Uiso 1 1 calc GR . . . .
H35B H -0.199890 0.779109 0.398305 0.036 Uiso 1 1 calc GR . . . .
H35C H -0.108888 0.795966 0.310436 0.036 Uiso 1 1 calc GR . . . .
C34 C -0.2266(2) 0.69201(12) 0.24357(18) 0.0255(6) Uani 1 1 d . . . . .
H34A H -0.224241 0.715902 0.177750 0.038 Uiso 1 1 calc GR . . . .
H34B H -0.313696 0.698142 0.266202 0.038 Uiso 1 1 calc GR . . . .
H34C H -0.219200 0.652009 0.223507 0.038 Uiso 1 1 calc GR . . . .
C20 C 0.3405(3) 0.50007(11) 0.56392(19) 0.0280(6) Uani 1 1 d . . . . .
H20 H 0.343750 0.461668 0.540889 0.034 Uiso 1 1 calc R . . . .
C32 C -0.2436(3) 0.64027(12) 0.58962(19) 0.0270(6) Uani 1 1 d . . . . .
H32 H -0.325365 0.642513 0.616905 0.032 Uiso 1 1 calc R . . . .
C19 C 0.2455(3) 0.53771(12) 0.4963(2) 0.0293(6) Uani 1 1 d . . . . .
H19 H 0.186247 0.524827 0.427583 0.035 Uiso 1 1 calc R . . . .

loop_
_atom_site_aniso_label
_atom_site_aniso_U_11
_atom_site_aniso_U_22
_atom_site_aniso_U_33
_atom_site_aniso_U_23
_atom_site_aniso_U_13
_atom_site_aniso_U_12
O1 0.0294(9) 0.0133(10) 0.0214(8) -0.0005(8) 0.0010(7) 0.0015(8)
N1 0.0155(10) 0.0149(12) 0.0153(9) 0.0023(8) 0.0018(7) -0.0001(9)
N2 0.0176(10) 0.0143(12) 0.0197(10) 0.0027(9) 0.0037(8) 0.0003(9)
N3 0.0209(11) 0.0183(12) 0.0172(10) 0.0057(9) 0.0022(8) 0.0061(9)
C8 0.0198(13) 0.0115(13) 0.0110(10) -0.0016(10) 0.0025(9) -0.0003(11)
C26 0.0197(12) 0.0117(13) 0.0137(11) -0.0030(10) 0.0007(9) -0.0005(10)
C3 0.0156(12) 0.0122(14) 0.0204(12) 0.0037(10) 0.0062(9) 0.0037(10)
C9 0.0180(13) 0.0177(15) 0.0151(11) 0.0004(10) 0.0011(9) 0.0003(11)
C21 0.0215(13) 0.0105(13) 0.0126(11) -0.0027(10) 0.0023(9) -0.0013(10)
C29 0.0203(13) 0.0167(14) 0.0141(11) -0.0031(10) 0.0015(9) -0.0022(11)
C2 0.0151(12) 0.0133(14) 0.0182(11) 0.0002(10) 0.0049(9) 0.0029(10)
C13 0.0173(12) 0.0184(15) 0.0166(11) 0.0005(10) 0.0038(9) -0.0006(11)
C1 0.0109(12) 0.0154(14) 0.0161(11) -0.0005(10) 0.0020(9) 0.0011(10)
C22 0.0213(13) 0.0141(14) 0.0190(11) -0.0019(10) 0.0011(9) 0.0037(11)
C15 0.0191(13) 0.0143(14) 0.0144(11) 0.0028(10) 0.0020(9) 0.0022(11)
C14 0.0193(13) 0.0157(15) 0.0145(11) -0.0011(10) 0.0063(9) -0.0012(11)
C16 0.0201(12) 0.0175(14) 0.0148(11) -0.0011(10) 0.0010(9) 0.0008(11)
C25 0.0256(13) 0.0104(13) 0.0136(11) -0.0005(10) -0.0019(9) 0.0027(11)
C27 0.0201(13) 0.0168(14) 0.0150(11) -0.0010(10) 0.0015(9) 0.0027(11)
C28 0.0205(13) 0.0126(14) 0.0162(11) -0.0043(10) 0.0028(9) -0.0010(11)
C17 0.0267(13) 0.0122(14) 0.0183(12) -0.0006(10) 0.0047(10) 0.0018(11)
C23 0.0213(13) 0.0192(15) 0.0212(12) -0.0049(11) 0.0067(10) -0.0029(11)
C4 0.0163(12) 0.0143(14) 0.0269(13) 0.0008(11) 0.0073(10) 0.0014(11)
C10 0.0196(13) 0.0207(16) 0.0210(12) 0.0016(11) 0.0026(10) -0.0054(11)
C11 0.0297(14) 0.0139(14) 0.0226(12) 0.0017(11) 0.0050(10) -0.0061(12)
C7 0.0256(14) 0.0202(15) 0.0157(11) 0.0015(11) 0.0012(10) 0.0012(12)
C12 0.0270(14) 0.0145(14) 0.0193(12) 0.0042(11) 0.0041(10) 0.0034(11)
C24 0.0289(14) 0.0181(15) 0.0142(11) -0.0018(10) 0.0054(10) -0.0049(12)
C18 0.0197(13) 0.0180(15) 0.0157(11) 0.0033(10) 0.0031(9) 0.0029(11)
C5 0.0175(13) 0.0160(15) 0.0322(14) -0.0066(12) 0.0030(10) -0.0023(11)
C30 0.0293(14) 0.0203(15) 0.0186(12) 0.0017(11) 0.0037(10) -0.0015(12)
C6 0.0260(14) 0.0226(16) 0.0197(12) -0.0018(11) -0.0024(10) 0.0006(12)
C33 0.0250(14) 0.0214(15) 0.0240(12) -0.0045(11) 0.0048(10) 0.0001(12)
C31 0.0404(16) 0.0237(16) 0.0175(12) -0.0014(11) 0.0094(11) -0.0094(13)
C35 0.0340(15) 0.0174(15) 0.0233(12) 0.0009(11) 0.0107(11) 0.0063(12)
C34 0.0208(13) 0.0310(17) 0.0222(12) -0.0021(12) -0.0001(10) 0.0028(12)
C20 0.0372(16) 0.0154(15) 0.0262(13) -0.0053(12) -0.0032(11) 0.0045(12)
C32 0.0291(15) 0.0278(17) 0.0275(13) -0.0100(13) 0.0136(11) -0.0095(13)
C19 0.0375(16) 0.0209(16) 0.0204(12) -0.0035(12) -0.0119(11) 0.0054(13)

loop_
_atom_type_symbol
_atom_type_description
_atom_type_scat_dispersion_real
_atom_type_scat_dispersion_imag
_atom_type_scat_source
C C 0.0033 0.0016 'International Tables Vol C Tables 4.2.6.8 and 6.1.1.4'
H H 0.0000 0.0000 'International Tables Vol C Tables 4.2.6.8 and 6.1.1.4'
N N 0.0061 0.0033 'International Tables Vol C Tables 4.2.6.8 and 6.1.1.4'
O O 0.0106 0.0060 'International Tables Vol C Tables 4.2.6.8 and 6.1.1.4'

loop_
_geom_angle_atom_site_label_1
_geom_angle_atom_site_label_2
_geom_angle_atom_site_label_3
_geom_angle
_geom_angle_site_symmetry_1
_geom_angle_site_symmetry_3
_geom_angle_publ_flag
C1 N1 C3 107.39(17) . . ?
C7 N1 C3 120.83(19) . . ?
C7 N1 C1 131.49(19) . . ?
C3 N2 C2 105.11(18) . . ?
C21 N3 C29 121.43(18) . . ?
C21 N3 C18 120.52(17) . . ?
C29 N3 C18 117.94(17) . . ?
C9 C8 C13 118.8(2) . . ?
C9 C8 C1 120.8(2) . . ?
C13 C8 C1 120.36(19) . . ?
C21 C26 C27 123.05(18) . . ?
C25 C26 C21 117.61(19) . . ?
C25 C26 C27 119.3(2) . . ?
N2 C3 N1 110.80(19) . . ?
N2 C3 C4 130.8(2) . . ?
C4 C3 N1 118.39(18) . . ?
C8 C9 H9 119.9 . . ?
C8 C9 C10 120.3(2) . . ?
C10 C9 H9 119.9 . . ?
N3 C21 C26 120.45(18) . . ?
C22 C21 N3 119.8(2) . . ?
C22 C21 C26 119.80(19) . . ?
C28 C29 N3 120.84(19) . . ?
C28 C29 C30 119.4(2) . . ?
C30 C29 N3 119.8(2) . . ?
N2 C2 C1 112.09(19) . . ?
N2 C2 C14 121.99(19) . . ?
C1 C2 C14 125.9(2) . . ?
C8 C13 H13 119.6 . . ?
C12 C13 C8 120.9(2) . . ?
C12 C13 H13 119.6 . . ?
N1 C1 C8 121.88(18) . . ?
N1 C1 C2 104.58(19) . . ?
C2 C1 C8 133.5(2) . . ?
C21 C22 H22 119.6 . . ?
C23 C22 C21 120.9(2) . . ?
C23 C22 H22 119.6 . . ?
C16 C15 C14 123.4(2) . . ?
C20 C15 C14 117.4(2) . . ?
C20 C15 C16 118.9(2) . . ?
O1 C14 C2 119.6(2) . . ?
O1 C14 C15 120.0(2) . . ?
C2 C14 C15 120.3(2) . . ?
C15 C16 H16 119.9 . . ?
C17 C16 C15 120.2(2) . . ?
C17 C16 H16 119.9 . . ?
C26 C25 H25 118.7 . . ?
C24 C25 C26 122.6(2) . . ?
C24 C25 H25 118.7 . . ?
C26 C27 C28 111.30(18) . . ?
C26 C27 C35 108.77(19) . . ?
C26 C27 C34 109.17(17) . . ?
C28 C27 C35 108.93(17) . . ?
C28 C27 C34 109.11(19) . . ?
C35 C27 C34 109.5(2) . . ?
C29 C28 C27 122.76(19) . . ?
C33 C28 C29 117.8(2) . . ?
C33 C28 C27 119.5(2) . . ?
C16 C17 H17 120.0 . . ?
C18 C17 C16 120.1(2) . . ?
C18 C17 H17 120.0 . . ?
C22 C23 H23 119.9 . . ?
C22 C23 C24 120.2(2) . . ?
C24 C23 H23 119.9 . . ?
C3 C4 H4 119.7 . . ?
C5 C4 C3 120.5(2) . . ?
C5 C4 H4 119.7 . . ?
C9 C10 H10 119.8 . . ?
C11 C10 C9 120.4(2) . . ?
C11 C10 H10 119.8 . . ?
C10 C11 H11 120.0 . . ?
C10 C11 C12 120.0(2) . . ?
C12 C11 H11 120.0 . . ?
N1 C7 H7 120.2 . . ?
C6 C7 N1 119.7(2) . . ?
C6 C7 H7 120.2 . . ?
C13 C12 C11 119.6(2) . . ?
C13 C12 H12 120.2 . . ?
C11 C12 H12 120.2 . . ?
C25 C24 C23 118.9(2) . . ?
C25 C24 H24 120.6 . . ?
C23 C24 H24 120.6 . . ?
C17 C18 N3 119.9(2) . . ?
C17 C18 C19 120.1(2) . . ?
C19 C18 N3 119.8(2) . . ?
C4 C5 H5 120.3 . . ?
C4 C5 C6 119.3(2) . . ?
C6 C5 H5 120.3 . . ?
C29 C30 H30 119.4 . . ?
C31 C30 C29 121.2(2) . . ?
C31 C30 H30 119.4 . . ?
C7 C6 C5 121.0(2) . . ?
C7 C6 H6 119.5 . . ?
C5 C6 H6 119.5 . . ?
C28 C33 H33 118.7 . . ?
C32 C33 C28 122.6(2) . . ?
C32 C33 H33 118.7 . . ?
C30 C31 H31 120.0 . . ?
C32 C31 C30 120.0(2) . . ?
C32 C31 H31 120.0 . . ?
C27 C35 H35A 109.5 . . ?
C27 C35 H35B 109.5 . . ?
C27 C35 H35C 109.5 . . ?
H35A C35 H35B 109.5 . . ?
H35A C35 H35C 109.5 . . ?
H35B C35 H35C 109.5 . . ?
C27 C34 H34A 109.5 . . ?
C27 C34 H34B 109.5 . . ?
C27 C34 H34C 109.5 . . ?
H34A C34 H34B 109.5 . . ?
H34A C34 H34C 109.5 . . ?
H34B C34 H34C 109.5 . . ?
C15 C20 H20 119.5 . . ?
C19 C20 C15 121.0(2) . . ?
C19 C20 H20 119.5 . . ?
C33 C32 H32 120.5 . . ?
C31 C32 C33 119.1(2) . . ?
C31 C32 H32 120.5 . . ?
C18 C19 H19 120.2 . . ?
C20 C19 C18 119.7(2) . . ?
C20 C19 H19 120.2 . . ?

loop_
_geom_bond_atom_site_label_1
_geom_bond_atom_site_label_2
_geom_bond_distance
_geom_bond_site_symmetry_2
_geom_bond_publ_flag
O1 C14 1.227(3) . ?
N1 C3 1.404(3) . ?
N1 C1 1.385(3) . ?
N1 C7 1.381(3) . ?
N2 C3 1.335(3) . ?
N2 C2 1.377(3) . ?
N3 C21 1.404(3) . ?
N3 C29 1.408(3) . ?
N3 C18 1.442(3) . ?
C8 C9 1.389(3) . ?
C8 C13 1.396(3) . ?
C8 C1 1.472(3) . ?
C26 C21 1.406(3) . ?
C26 C25 1.404(3) . ?
C26 C27 1.526(3) . ?
C3 C4 1.399(3) . ?
C9 H9 0.9300 . ?
C9 C10 1.391(3) . ?
C21 C22 1.399(3) . ?
C29 C28 1.400(3) . ?
C29 C30 1.404(3) . ?
C2 C1 1.387(3) . ?
C2 C14 1.488(3) . ?
C13 H13 0.9300 . ?
C13 C12 1.388(3) . ?
C22 H22 0.9300 . ?
C22 C23 1.385(3) . ?
C15 C14 1.500(3) . ?
C15 C16 1.397(3) . ?
C15 C20 1.390(3) . ?
C16 H16 0.9300 . ?
C16 C17 1.393(3) . ?
C25 H25 0.9300 . ?
C25 C24 1.382(3) . ?
C27 C28 1.529(3) . ?
C27 C35 1.539(3) . ?
C27 C34 1.543(3) . ?
C28 C33 1.397(3) . ?
C17 H17 0.9300 . ?
C17 C18 1.379(3) . ?
C23 H23 0.9300 . ?
C23 C24 1.387(3) . ?
C4 H4 0.9300 . ?
C4 C5 1.362(3) . ?
C10 H10 0.9300 . ?
C10 C11 1.379(3) . ?
C11 H11 0.9300 . ?
C11 C12 1.389(3) . ?
C7 H7 0.9300 . ?
C7 C6 1.344(3) . ?
C12 H12 0.9300 . ?
C24 H24 0.9300 . ?
C18 C19 1.393(3) . ?
C5 H5 0.9300 . ?
C5 C6 1.421(3) . ?
C30 H30 0.9300 . ?
C30 C31 1.381(3) . ?
C6 H6 0.9300 . ?
C33 H33 0.9300 . ?
C33 C32 1.385(3) . ?
C31 H31 0.9300 . ?
C31 C32 1.376(3) . ?
C35 H35A 0.9600 . ?
C35 H35B 0.9600 . ?
C35 H35C 0.9600 . ?
C34 H34A 0.9600 . ?
C34 H34B 0.9600 . ?
C34 H34C 0.9600 . ?
C20 H20 0.9300 . ?
C20 C19 1.382(3) . ?
C32 H32 0.9300 . ?
C19 H19 0.9300 . ?
